data_4319774
loop_
_publ_author_name
'Delia M. Ciurtin'
'Yu-Bin Dong'
'Mark D. Smith'
'Tosha Barclay'
'Hans-Conrad zur Loye'

_publ_contact_author_address
;
Department of Chemistry and Biochemistry
University of South Carolina
Columbia, South Carolina 29208
USA
;
_publ_contact_author_email zurloye@sc.edu
_publ_contact_author_fax '803 777 8508'
_publ_contact_author_name 'Professor Hans-Conrad zur Loye'
_publ_contact_author_phone '803 777 6916'
_publ_section_title
;
 Two Versatile N,N'-Bipyridine-Type Ligands for Preparing
 Organic-Inorganic Coordination Polymers: New Cobalt- and
 Nickel-Containing Framework Materials
;
_journal_name_full 'Inorganic Chemistry'
_journal_page_first 2825
_journal_page_last 2834
_journal_paper_doi 10.1021/ic0014336
_journal_volume 40
_journal_year 2001
_chemical_formula_sum 'C14 H18 N4 O2'
_chemical_formula_weight 274.32
_chemical_name_systematic
; 
 ? 
;
_space_group_IT_number 14
_symmetry_cell_setting monoclinic
_symmetry_space_group_name_Hall '-P 2ybc'
_symmetry_space_group_name_H-M 'P 1 21/c 1'
_atom_sites_solution_hydrogens geom
_atom_sites_solution_primary direct
_atom_sites_solution_secondary difmap
_audit_creation_method SHELXL-97
_cell_angle_alpha 90.00
_cell_angle_beta 92.827(4)
_cell_angle_gamma 90.00
_cell_formula_units_Z 2
_cell_length_a 10.885(2)
_cell_length_b 4.6131(9)
_cell_length_c 14.978(3)
_cell_measurement_reflns_used 1641
_cell_measurement_temperature 293(2)
_cell_volume 751.2(3)
_computing_cell_refinement 'SAINT+ NT V6.02a (Bruker, 1998)'
_computing_data_collection 'SMART NT V5.619 (Bruker, 2000)'
_computing_data_reduction 'SAINT+ NT V6.02a'
_computing_molecular_graphics 'SHELXTL V5.1 (Sheldrick, 1997)'
_computing_publication_material 'SHELXTL V5.1'
_computing_structure_refinement 'SHELXTL V5.1'
_computing_structure_solution 'SHELXTL V5.1 (Sheldrick, 1997)'
_diffrn_ambient_temperature 293(2)
_diffrn_measured_fraction_theta_full 0.996
_diffrn_measured_fraction_theta_max 0.996
_diffrn_radiation_monochromator graphite
_diffrn_radiation_source 'fine-focus sealed tube'
_diffrn_radiation_type MoK\a
_diffrn_radiation_wavelength 0.71073
_diffrn_reflns_av_R_equivalents 0.0520
_diffrn_reflns_av_sigmaI/netI 0.0473
_diffrn_reflns_limit_h_max 12
_diffrn_reflns_limit_h_min -8
_diffrn_reflns_limit_k_max 5
_diffrn_reflns_limit_k_min -5
_diffrn_reflns_limit_l_max 17
_diffrn_reflns_limit_l_min -17
_diffrn_reflns_number 4052
_diffrn_reflns_theta_full 25.08
_diffrn_reflns_theta_max 25.08
_diffrn_reflns_theta_min 1.87
_diffrn_standards_decay_% none
_exptl_absorpt_coefficient_mu 0.084
_exptl_absorpt_correction_type none
_exptl_crystal_colour yellow
_exptl_crystal_density_diffrn 1.213
_exptl_crystal_density_method 'not measured'
_exptl_crystal_description bar
_exptl_crystal_F_000 292
_exptl_crystal_size_max 0.42
_exptl_crystal_size_mid 0.16
_exptl_crystal_size_min 0.06
_refine_diff_density_max 0.147
_refine_diff_density_min -0.124
_refine_diff_density_rms 0.035
_refine_ls_extinction_method none
_refine_ls_goodness_of_fit_ref 1.060
_refine_ls_hydrogen_treatment mixed
_refine_ls_matrix_type full
_refine_ls_number_parameters 100
_refine_ls_number_reflns 1331
_refine_ls_number_restraints 2
_refine_ls_restrained_S_all 1.059
_refine_ls_R_factor_all 0.0897
_refine_ls_R_factor_gt 0.0602
_refine_ls_shift/su_max 0.001
_refine_ls_shift/su_mean 0.000
_refine_ls_structure_factor_coef Fsqd
_refine_ls_weighting_details 'calc w=1/[\s^2^(Fo^2^)+(0.0681P)^2^+0.2014P] where P=(Fo^2^+2Fc^2^)/3'
_refine_ls_weighting_scheme calc
_refine_ls_wR_factor_gt 0.1703
_refine_ls_wR_factor_ref 0.1824
_reflns_number_gt 809
_reflns_number_total 1331
_reflns_threshold_expression >2sigma(I)
_cod_data_source_file ic0014336_3.cif
_cod_data_source_block L2
_cod_database_code 4319774

loop_
_symmetry_equiv_pos_as_xyz
'x, y, z'
'-x, y+1/2, -z+1/2'
'-x, -y, -z'
'x, -y-1/2, z-1/2'

loop_
_atom_site_label
_atom_site_type_symbol
_atom_site_fract_x
_atom_site_fract_y
_atom_site_fract_z
_atom_site_U_iso_or_equiv
_atom_site_adp_type
_atom_site_occupancy
_atom_site_symmetry_multiplicity
_atom_site_calc_flag
_atom_site_refinement_flags
_atom_site_disorder_assembly
_atom_site_disorder_group
N1 N 0.7964(3) -0.1682(6) 0.31587(16) 0.0802(8) Uani 1 1 d . . .
N2 N 0.5258(2) -0.0390(6) 0.04263(15) 0.0798(8) Uani 1 1 d . . .
C1 C 0.8522(3) -0.0001(8) 0.2604(2) 0.0958(11) Uani 1 1 d . . .
H1 H 0.9306 0.0650 0.2778 0.115 Uiso 1 1 calc R . .
C2 C 0.8035(3) 0.0880(7) 0.1779(2) 0.0862(10) Uani 1 1 d . . .
H2 H 0.8482 0.2089 0.1419 0.103 Uiso 1 1 calc R . .
C3 C 0.6882(2) -0.0055(6) 0.14988(17) 0.0614(7) Uani 1 1 d . . .
C4 C 0.6291(3) -0.1825(7) 0.20770(19) 0.0794(9) Uani 1 1 d . . .
H4 H 0.5508 -0.2526 0.1922 0.095 Uiso 1 1 calc R . .
C5 C 0.6855(3) -0.2558(8) 0.2883(2) 0.0873(10) Uani 1 1 d . . .
H5 H 0.6429 -0.3753 0.3261 0.105 Uiso 1 1 calc R . .
C6 C 0.6299(2) 0.0783(6) 0.06122(16) 0.0598(7) Uani 1 1 d . . .
C7 C 0.6947(3) 0.2809(7) 0.00286(19) 0.0830(10) Uani 1 1 d . . .
H7A H 0.6413 0.3326 -0.0476 0.125 Uiso 1 1 calc R . .
H7B H 0.7672 0.1891 -0.0177 0.125 Uiso 1 1 calc R . .
H7C H 0.7175 0.4524 0.0360 0.125 Uiso 1 1 calc R . .
O1 O 0.9480(3) 0.7475(8) 0.4753(2) 0.1280(11) Uani 1 1 d D . .
H1W H 0.893(3) 0.739(10) 0.438(2) 0.140(16) Uiso 1 1 d D . .
H2W H 0.984(5) 0.889(8) 0.461(3) 0.19(3) Uiso 1 1 d D . .

loop_
_atom_site_aniso_label
_atom_site_aniso_U_11
_atom_site_aniso_U_22
_atom_site_aniso_U_33
_atom_site_aniso_U_23
_atom_site_aniso_U_13
_atom_site_aniso_U_12
N1 0.0886(19) 0.0828(18) 0.0669(15) 0.0049(13) -0.0189(14) 0.0053(15)
N2 0.0630(15) 0.118(2) 0.0570(13) 0.0211(13) -0.0143(11) -0.0122(15)
C1 0.075(2) 0.120(3) 0.089(2) 0.002(2) -0.0308(19) -0.007(2)
C2 0.069(2) 0.111(3) 0.077(2) 0.0124(18) -0.0176(17) -0.0134(18)
C3 0.0573(16) 0.0698(17) 0.0565(15) -0.0045(13) -0.0041(12) 0.0099(14)
C4 0.0675(19) 0.107(2) 0.0624(17) 0.0133(17) -0.0109(15) -0.0048(17)
C5 0.085(2) 0.112(3) 0.0631(18) 0.0154(17) -0.0132(16) -0.006(2)
C6 0.0564(16) 0.0712(17) 0.0513(14) 0.0005(12) -0.0031(12) 0.0073(14)
C7 0.082(2) 0.095(2) 0.0707(19) 0.0093(16) -0.0126(16) -0.0190(18)
O1 0.128(2) 0.108(2) 0.140(2) 0.019(2) -0.077(2) 0.005(2)

loop_
_atom_type_symbol
_atom_type_description
_atom_type_scat_dispersion_real
_atom_type_scat_dispersion_imag
_atom_type_scat_source
C C 0.0033 0.0016 'International Tables Vol C Tables 4.2.6.8 and 6.1.1.4'
H H 0.0000 0.0000 'International Tables Vol C Tables 4.2.6.8 and 6.1.1.4'
N N 0.0061 0.0033 'International Tables Vol C Tables 4.2.6.8 and 6.1.1.4'
O O 0.0106 0.0060 'International Tables Vol C Tables 4.2.6.8 and 6.1.1.4'

loop_
_geom_angle_atom_site_label_1
_geom_angle_atom_site_label_2
_geom_angle_atom_site_label_3
_geom_angle
_geom_angle_site_symmetry_1
_geom_angle_site_symmetry_3
_geom_angle_publ_flag
C1 N1 C5 115.4(3) . . ?
C6 N2 N2 113.5(3) . 3_655 ?
N1 C1 C2 124.9(3) . . ?
C3 C2 C1 119.1(3) . . ?
C2 C3 C4 116.3(3) . . ?
C2 C3 C6 122.2(3) . . ?
C4 C3 C6 121.5(3) . . ?
C5 C4 C3 119.9(3) . . ?
N1 C5 C4 124.3(3) . . ?
N2 C6 C7 125.7(2) . . ?
N2 C6 C3 114.7(3) . . ?
C7 C6 C3 119.6(2) . . ?

loop_
_geom_bond_atom_site_label_1
_geom_bond_atom_site_label_2
_geom_bond_distance
_geom_bond_site_symmetry_2
_geom_bond_publ_flag
N1 C1 1.308(4) . ?
N1 C5 1.319(4) . ?
N2 C6 1.274(3) . ?
N2 N2 1.416(4) 3_655 ?
C1 C2 1.381(4) . ?
C2 C3 1.373(4) . ?
C3 C4 1.373(4) . ?
C3 C6 1.494(4) . ?
C4 C5 1.370(4) . ?
C6 C7 1.482(4) . ?

loop_
_geom_hbond_atom_site_label_D
_geom_hbond_atom_site_label_H
_geom_hbond_atom_site_label_A
_geom_hbond_distance_DH
_geom_hbond_distance_HA
_geom_hbond_distance_DA
_geom_hbond_angle_DHA
_geom_hbond_site_symmetry_A
O1 H2W O1 0.797(10) 2.05(3) 2.678(7) 135(5) 3_776
O1 H1W N1 0.799(10) 2.11(2) 2.861(4) 158(4) 1_565
